data_2106906
loop_
_publ_author_name
'Domenech, M. V.'
'Solans, X.'
'Solans, J.'

_publ_section_title
;
 The alpha Phase of Ammonium Pentaborate Tetrahydrate
;
_journal_name_full 'Acta Crystallographica B (24,1968-38,1982)'
_journal_page_first 643
_journal_page_last 645
_journal_volume 37
_journal_year 1981
_chemical_formula_sum 'B5 H12 N O12'
_chemical_name_systematic 'N H4 (B5 O6 (O H)4) (H2 O)2'
_space_group_IT_number 7
_symmetry_space_group_name_Hall 'P -2yac'
_symmetry_space_group_name_H-M 'P 1 n 1'
_cell_angle_alpha 90
_cell_angle_beta 99.92
_cell_angle_gamma 90
_cell_formula_units_Z 2
_cell_length_a 7.115
_cell_length_b 11.301
_cell_length_c 7.183
_cell_volume 568.926
_citation_journal_id_ASTM ACBCAR
_cod_data_source_file Domenech_ACBCAR_1981_1289.cif
_cod_data_source_block H12B5N1O12
_cod_original_cell_volume 568.9257
_cod_original_sg_symbol_Hall 'P -2yc (x-z,y,z)'
_cod_original_formula_sum 'H12 B5 N1 O12'
_cod_database_code 2106906

loop_
_symmetry_equiv_pos_as_xyz
x,y,z
x+1/2,-y,z+1/2

loop_
_atom_site_label
_atom_site_type_symbol
_atom_site_fract_x
_atom_site_fract_y
_atom_site_fract_z
_atom_site_occupancy
_atom_site_U_iso_or_equiv
_atom_site_attached_hydrogens
O9 O-2 1.2532 0.9877 1.0801 1 0.0 1
B5 B+3 0.7488 0.9514 1.043 1 0.0 0
O2 O-2 0.8723 0.4968 1.1056 1 0.0 0
O8 O-2 0.8998 0.5123 0.4331 1 0.0 1
O11 O-2 1.2286 1.2236 1.0564 1 0.0 2
B2 B+3 0.8624 0.5519 0.9301 1 0.0 0
O7 O-2 0.8413 0.4725 0.7853 1 0.0 1
B3 B+3 0.8949 0.5669 1.2674 1 0.0 0
O6 O-2 0.7336 0.8313 1.0508 1 0.0 0
B1 B+3 0.8973 0.7511 1.0762 1 0.0 0
O3 O-2 0.9043 0.685 1.2543 1 0.0 0
O10 O-2 0.6052 1.0253 1.0236 1 0.0 1
O5 O-2 0.9258 1.0023 1.0507 1 0.0 0
O4 O-2 1.0743 0.8148 1.0831 1 0.0 0
B4 B+3 1.0821 0.9342 1.0697 1 0.0 0
O12 O-2 0.8775 0.2767 0.409 1 0.0 2
N1 N-3 0.8103 0.2497 0.9879 1 0.0 4
O1 O-2 0.8718 0.6684 0.9137 1 0.0 0
